data_7026413
loop_
_publ_author_name
'Cariou, Renan'
'Chirinos, Juan J.'
'Gibson, Vernon C.'
'Jacobsen, Grant'
'Tomov, Atanas K.'
'Britovsek, George J. P.'
'White, Andrew J. P.'

_publ_section_title
;
 The effect of the central donor in bis(benzimidazole)-based cobalt
 catalysts for the selective cis-1,4-polymerisation of butadiene.
;
_journal_issue 38
_journal_name_full 'Dalton transactions (Cambridge, England : 2003)'
_journal_page_first 9039
_journal_page_last 9045
_journal_paper_doi 10.1039/c0dt00402b
_journal_volume 39
_journal_year 2010
_chemical_formula_moiety 'C16 H15 Cl2 Co N5, C3 H7 N O, 0.5(C4 H10 O)'
_chemical_formula_sum 'C21 H27 Cl2 Co N6 O1.5'
_chemical_formula_weight 517.32
_chemical_name_systematic
;
?
;
_space_group_IT_number 15
_symmetry_cell_setting monoclinic
_symmetry_space_group_name_Hall '-C 2yc'
_symmetry_space_group_name_H-M 'C 1 2/c 1'
_atom_sites_solution_hydrogens geom
_atom_sites_solution_primary direct
_atom_sites_solution_secondary difmap
_audit_creation_method SHELXL-97
_cell_angle_alpha 90.00
_cell_angle_beta 112.2954(15)
_cell_angle_gamma 90.00
_cell_formula_units_Z 8
_cell_length_a 22.6305(3)
_cell_length_b 8.25098(10)
_cell_length_c 28.3753(4)
_cell_measurement_reflns_used 6822
_cell_measurement_temperature 173(2)
_cell_measurement_theta_max 71.2341
_cell_measurement_theta_min 3.1533
_cell_volume 4902.24(12)
_computing_cell_refinement 'CrysAlis RED, Oxford Diffraction Ltd'
_computing_data_collection 'CrysAlis CCD, Oxford Diffraction Ltd'
_computing_data_reduction 'CrysAlis RED, Oxford Diffraction Ltd'
_computing_molecular_graphics 'Bruker SHELXTL'
_computing_publication_material 'Bruker SHELXTL'
_computing_structure_refinement 'SHELXL-97 (Sheldrick, 1997)'
_computing_structure_solution 'SHELXS-97 (Sheldrick, 1990)'
_diffrn_ambient_temperature 173(2)
_diffrn_detector_area_resol_mean 8.2556
_diffrn_measured_fraction_theta_full 0.985
_diffrn_measured_fraction_theta_max 0.981
_diffrn_measurement_device_type 'OD Xcalibur PX Ultra'
_diffrn_measurement_method 'phi and omega scans'
_diffrn_radiation_monochromator graphite
_diffrn_radiation_source 'Enhance Ultra (Cu) X-ray Source'
_diffrn_radiation_type CuK\a
_diffrn_radiation_wavelength 1.54248
_diffrn_reflns_av_R_equivalents 0.0308
_diffrn_reflns_av_sigmaI/netI 0.0314
_diffrn_reflns_limit_h_max 27
_diffrn_reflns_limit_h_min -27
_diffrn_reflns_limit_k_max 8
_diffrn_reflns_limit_k_min -10
_diffrn_reflns_limit_l_max 34
_diffrn_reflns_limit_l_min -32
_diffrn_reflns_number 16165
_diffrn_reflns_theta_full 71.00
_diffrn_reflns_theta_max 71.46
_diffrn_reflns_theta_min 3.37
_exptl_absorpt_coefficient_mu 7.716
_exptl_absorpt_correction_T_max 1.00000
_exptl_absorpt_correction_T_min 0.70645
_exptl_absorpt_correction_type multi-scan
_exptl_absorpt_process_details
;
CrysAlis RED, Oxford Diffraction Ltd.,
Version 1.171.31.7 (release 18-10-2006 CrysAlis171 .NET)
(compiled Oct 18 2006,16:28:17)
Empirical absorption correction using spherical harmonics,
implemented in SCALE3 ABSPACK scaling algorithm.
;
_exptl_crystal_colour Blue
_exptl_crystal_density_diffrn 1.402
_exptl_crystal_density_method 'not measured'
_exptl_crystal_description shards
_exptl_crystal_F_000 2144
_exptl_crystal_size_max 0.11
_exptl_crystal_size_mid 0.11
_exptl_crystal_size_min 0.05
_refine_diff_density_max 0.258
_refine_diff_density_min -0.221
_refine_diff_density_rms 0.040
_refine_ls_extinction_method none
_refine_ls_goodness_of_fit_ref 0.974
_refine_ls_hydrogen_treatment mixed
_refine_ls_matrix_type full
_refine_ls_number_parameters 317
_refine_ls_number_reflns 4673
_refine_ls_number_restraints 43
_refine_ls_restrained_S_all 0.976
_refine_ls_R_factor_all 0.0422
_refine_ls_R_factor_gt 0.0294
_refine_ls_shift/su_max 0.002
_refine_ls_shift/su_mean 0.000
_refine_ls_structure_factor_coef Fsqd
_refine_ls_weighting_details 'calc w=1/[\s^2^(Fo^2^)+(0.0410P)^2^+0.0000P] where P=(Fo^2^+2Fc^2^)/3'
_refine_ls_weighting_scheme calc
_refine_ls_wR_factor_gt 0.0662
_refine_ls_wR_factor_ref 0.0714
_reflns_number_gt 3714
_reflns_number_total 4673
_reflns_threshold_expression >2sigma(I)
_cod_data_source_file c0dt00402b.txt
_cod_data_source_block 1
_cod_depositor_comments
;
The following automatic conversions were performed:

'_symmetry_cell_setting' value 'Monoclinic' changed to 'monoclinic'
according to /home/saulius/struct/CIF-dictionaries/cif_core.dic
dictionary named 'cif_core.dic' version 2.4.2 from 2011-04-26.

Automatic conversion script
Id: cif_fix_values 1891 2012-01-12 08:04:46Z andrius 
;
_cod_original_sg_symbol_H-M C2/c
_cod_original_formula_sum 'C21 H27 Cl2 Co N6 O1.50'
_cod_database_code 7026413

loop_
_symmetry_equiv_pos_as_xyz
'x, y, z'
'-x, y, -z+1/2'
'x+1/2, y+1/2, z'
'-x+1/2, y+1/2, -z+1/2'
'-x, -y, -z'
'x, -y, z-1/2'
'-x+1/2, -y+1/2, -z'
'x+1/2, -y+1/2, z-1/2'

loop_
_atom_site_label
_atom_site_type_symbol
_atom_site_fract_x
_atom_site_fract_y
_atom_site_fract_z
_atom_site_U_iso_or_equiv
_atom_site_adp_type
_atom_site_occupancy
_atom_site_symmetry_multiplicity
_atom_site_calc_flag
_atom_site_refinement_flags
_atom_site_disorder_assembly
_atom_site_disorder_group
Co Co 0.625562(13) 0.54835(4) 0.575418(11) 0.03231(9) Uani 1 1 d . . .
Cl1 Cl 0.55174(2) 0.73746(6) 0.524437(18) 0.03947(12) Uani 1 1 d . . .
Cl2 Cl 0.66117(2) 0.69240(6) 0.650638(18) 0.04228(13) Uani 1 1 d . . .
N1 N 0.59449(7) 0.3858(2) 0.50477(6) 0.0369(4) Uani 1 1 d D . .
H1 H 0.5523(2) 0.400(3) 0.4877(7) 0.054(7) Uiso 1 1 d D . .
C2 C 0.62945(9) 0.4352(3) 0.47293(7) 0.0442(5) Uani 1 1 d . . .
H2A H 0.6056 0.5210 0.4488 0.053 Uiso 1 1 calc R . .
H2B H 0.6349 0.3416 0.4531 0.053 Uiso 1 1 calc R . .
C3 C 0.69285(9) 0.4971(3) 0.50744(8) 0.0389(5) Uani 1 1 d . . .
N4 N 0.70360(7) 0.5452(2) 0.55443(6) 0.0348(4) Uani 1 1 d . . .
C5 C 0.76706(9) 0.5968(2) 0.57436(8) 0.0360(4) Uani 1 1 d . . .
C6 C 0.80446(9) 0.6549(3) 0.62226(8) 0.0421(5) Uani 1 1 d . . .
H6A H 0.7879 0.6677 0.6482 0.050 Uiso 1 1 calc R . .
C7 C 0.86735(10) 0.6936(3) 0.63042(10) 0.0529(6) Uani 1 1 d . . .
H7A H 0.8945 0.7330 0.6629 0.064 Uiso 1 1 calc R . .
C8 C 0.89188(11) 0.6764(3) 0.59258(10) 0.0575(7) Uani 1 1 d . . .
H8A H 0.9351 0.7053 0.5998 0.069 Uiso 1 1 calc R . .
C9 C 0.85517(10) 0.6188(3) 0.54501(10) 0.0513(6) Uani 1 1 d . . .
H9A H 0.8718 0.6074 0.5191 0.062 Uiso 1 1 calc R . .
C10 C 0.79270(10) 0.5781(3) 0.53685(8) 0.0413(5) Uani 1 1 d . . .
N11 N 0.74403(8) 0.5141(2) 0.49472(7) 0.0428(4) Uani 1 1 d D . .
H11 H 0.7447(11) 0.484(3) 0.4644(4) 0.062(8) Uiso 1 1 d D . .
C12 C 0.60646(9) 0.2173(3) 0.52236(8) 0.0395(5) Uani 1 1 d . . .
H12A H 0.6509 0.1863 0.5279 0.047 Uiso 1 1 calc R . .
H12B H 0.5770 0.1436 0.4966 0.047 Uiso 1 1 calc R . .
C13 C 0.59596(8) 0.2056(2) 0.57077(8) 0.0369(5) Uani 1 1 d . . .
N14 N 0.59887(7) 0.3351(2) 0.59903(6) 0.0361(4) Uani 1 1 d . . .
C15 C 0.58768(10) 0.2783(3) 0.64125(8) 0.0423(5) Uani 1 1 d . . .
C16 C 0.58395(12) 0.3602(3) 0.68274(9) 0.0583(6) Uani 1 1 d . . .
H16A H 0.5896 0.4743 0.6862 0.070 Uiso 1 1 calc R . .
C17 C 0.57178(15) 0.2691(4) 0.71853(11) 0.0794(9) Uani 1 1 d . . .
H17A H 0.5690 0.3217 0.7474 0.095 Uiso 1 1 calc R . .
C18 C 0.56328(15) 0.1010(4) 0.71380(12) 0.0812(9) Uani 1 1 d . . .
H18A H 0.5550 0.0427 0.7395 0.097 Uiso 1 1 calc R . .
C19 C 0.56658(12) 0.0186(3) 0.67289(11) 0.0652(7) Uani 1 1 d . . .
H19A H 0.5609 -0.0955 0.6696 0.078 Uiso 1 1 calc R . .
C20 C 0.57859(10) 0.1101(3) 0.63676(9) 0.0452(5) Uani 1 1 d . . .
N21 N 0.58425(8) 0.0689(2) 0.59127(7) 0.0435(4) Uani 1 1 d D . .
H21 H 0.5819(11) -0.0302(12) 0.5774(8) 0.057(7) Uiso 1 1 d D . .
O30 O 0.74551(7) 0.38746(19) 0.40616(5) 0.0481(4) Uani 1 1 d . . .
C30 C 0.75235(9) 0.4434(3) 0.36810(8) 0.0416(5) Uani 1 1 d . . .
H30A H 0.7631 0.5549 0.3688 0.050 Uiso 1 1 calc R . .
N31 N 0.74600(8) 0.3611(2) 0.32660(6) 0.0421(4) Uani 1 1 d . . .
C32 C 0.73067(12) 0.1898(3) 0.32212(9) 0.0594(7) Uani 1 1 d . . .
H32A H 0.7220 0.1546 0.3518 0.089 Uiso 1 1 calc R . .
H32B H 0.7668 0.1282 0.3204 0.089 Uiso 1 1 calc R . .
H32C H 0.6929 0.1708 0.2911 0.089 Uiso 1 1 calc R . .
C33 C 0.75505(12) 0.4366(3) 0.28361(8) 0.0589(6) Uani 1 1 d . . .
H33A H 0.7656 0.5514 0.2911 0.088 Uiso 1 1 calc R . .
H33B H 0.7157 0.4270 0.2532 0.088 Uiso 1 1 calc R . .
H33C H 0.7900 0.3823 0.2775 0.088 Uiso 1 1 calc R . .
O40 O 0.5046(3) 0.2757(6) 0.2429(2) 0.0678(18) Uiso 0.370(5) 1 d PDU A -1
C41 C 0.5167(4) 0.3485(13) 0.2909(3) 0.082(3) Uiso 0.370(5) 1 d PDU A -1
H41A H 0.4865 0.3051 0.3055 0.099 Uiso 0.370(5) 1 calc PR A -1
H41B H 0.5100 0.4670 0.2867 0.099 Uiso 0.370(5) 1 calc PR A -1
C42 C 0.5810(5) 0.316(2) 0.3250(4) 0.113(4) Uiso 0.370(5) 1 d PDU A -1
H42A H 0.5887 0.3665 0.3581 0.170 Uiso 0.370(5) 1 calc PR A -1
H42B H 0.6108 0.3607 0.3107 0.170 Uiso 0.370(5) 1 calc PR A -1
H42C H 0.5873 0.1987 0.3294 0.170 Uiso 0.370(5) 1 calc PR A -1
C43 C 0.4455(5) 0.3437(16) 0.2088(4) 0.092(3) Uiso 0.370(5) 1 d PDU A -1
H43A H 0.4515 0.4583 0.2013 0.110 Uiso 0.370(5) 1 calc PR A -1
H43B H 0.4127 0.3387 0.2240 0.110 Uiso 0.370(5) 1 calc PR A -1
C44 C 0.4261(5) 0.2453(13) 0.1621(3) 0.082(3) Uiso 0.370(5) 1 d PDU A -1
H44A H 0.3857 0.2868 0.1373 0.122 Uiso 0.370(5) 1 calc PR A -1
H44B H 0.4205 0.1323 0.1702 0.122 Uiso 0.370(5) 1 calc PR A -1
H44C H 0.4591 0.2513 0.1477 0.122 Uiso 0.370(5) 1 calc PR A -1
O40' O 0.5057(8) 0.3651(19) 0.2414(5) 0.072(5) Uiso 0.130(5) 1 d PDU A -2
C41' C 0.5593(11) 0.301(4) 0.2789(9) 0.103(8) Uiso 0.130(5) 1 d PDU A -2
H41C H 0.5961 0.3076 0.2681 0.123 Uiso 0.130(5) 1 calc PR A -2
H41D H 0.5519 0.1858 0.2844 0.123 Uiso 0.130(5) 1 calc PR A -2
C42' C 0.5735(15) 0.392(4) 0.3262(8) 0.092(8) Uiso 0.130(5) 1 d PDU A -2
H42D H 0.6092 0.3405 0.3536 0.138 Uiso 0.130(5) 1 calc PR A -2
H42E H 0.5358 0.3927 0.3352 0.138 Uiso 0.130(5) 1 calc PR A -2
H42F H 0.5850 0.5036 0.3215 0.138 Uiso 0.130(5) 1 calc PR A -2
C43' C 0.4659(12) 0.255(3) 0.2077(7) 0.087(6) Uiso 0.130(5) 1 d PDU A -2
H43C H 0.4297 0.2280 0.2178 0.104 Uiso 0.130(5) 1 calc PR A -2
H43D H 0.4896 0.1536 0.2081 0.104 Uiso 0.130(5) 1 calc PR A -2
C44' C 0.4420(10) 0.324(4) 0.1568(6) 0.063(5) Uiso 0.130(5) 1 d PDU A -2
H44D H 0.4156 0.2435 0.1324 0.095 Uiso 0.130(5) 1 calc PR A -2
H44E H 0.4780 0.3549 0.1476 0.095 Uiso 0.130(5) 1 calc PR A -2
H44F H 0.4161 0.4198 0.1560 0.095 Uiso 0.130(5) 1 calc PR A -2

loop_
_atom_site_aniso_label
_atom_site_aniso_U_11
_atom_site_aniso_U_22
_atom_site_aniso_U_33
_atom_site_aniso_U_23
_atom_site_aniso_U_13
_atom_site_aniso_U_12
Co 0.03332(15) 0.03115(19) 0.03339(17) -0.00318(14) 0.01370(12) -0.00162(13)
Cl1 0.0354(2) 0.0371(3) 0.0428(3) -0.0005(2) 0.01134(19) 0.0019(2)
Cl2 0.0514(3) 0.0378(3) 0.0362(3) -0.0071(2) 0.0150(2) -0.0038(2)
N1 0.0342(8) 0.0357(10) 0.0380(9) -0.0030(8) 0.0106(7) 0.0019(7)
C2 0.0507(11) 0.0478(14) 0.0342(11) -0.0043(10) 0.0164(9) 0.0013(10)
C3 0.0466(11) 0.0360(12) 0.0392(11) 0.0008(10) 0.0221(9) 0.0027(9)
N4 0.0361(8) 0.0356(10) 0.0350(8) -0.0015(8) 0.0159(7) -0.0005(7)
C5 0.0379(10) 0.0273(11) 0.0466(11) 0.0019(9) 0.0203(9) 0.0006(8)
C6 0.0399(10) 0.0372(12) 0.0493(12) -0.0006(10) 0.0173(9) -0.0020(9)
C7 0.0417(11) 0.0450(14) 0.0672(15) -0.0026(12) 0.0152(11) -0.0064(10)
C8 0.0421(12) 0.0454(15) 0.0905(19) -0.0001(14) 0.0314(13) -0.0035(11)
C9 0.0517(12) 0.0384(13) 0.0779(17) -0.0004(13) 0.0404(12) 0.0004(11)
C10 0.0475(11) 0.0304(12) 0.0528(13) 0.0034(10) 0.0266(10) 0.0025(9)
N11 0.0531(10) 0.0405(11) 0.0455(10) -0.0019(9) 0.0306(9) 0.0009(8)
C12 0.0370(10) 0.0360(12) 0.0422(11) -0.0088(10) 0.0111(8) 0.0017(9)
C13 0.0295(9) 0.0341(12) 0.0436(11) -0.0024(10) 0.0100(8) -0.0005(8)
N14 0.0380(8) 0.0310(9) 0.0409(9) -0.0051(8) 0.0166(7) -0.0039(7)
C15 0.0429(11) 0.0415(13) 0.0477(12) 0.0003(10) 0.0231(9) -0.0038(9)
C16 0.0784(16) 0.0490(15) 0.0629(15) -0.0048(13) 0.0443(14) -0.0059(13)
C17 0.119(3) 0.072(2) 0.076(2) 0.0028(17) 0.0689(19) 0.0004(18)
C18 0.109(2) 0.070(2) 0.097(2) 0.0196(18) 0.075(2) 0.0014(18)
C19 0.0738(16) 0.0441(15) 0.097(2) 0.0122(15) 0.0541(16) -0.0011(13)
C20 0.0437(11) 0.0401(13) 0.0586(14) 0.0016(11) 0.0272(10) -0.0003(10)
N21 0.0405(9) 0.0299(10) 0.0611(12) -0.0029(9) 0.0204(8) -0.0021(8)
O30 0.0559(8) 0.0514(10) 0.0409(8) 0.0014(8) 0.0226(7) 0.0040(8)
C30 0.0449(11) 0.0373(12) 0.0391(11) 0.0000(10) 0.0121(9) 0.0035(9)
N31 0.0536(10) 0.0362(10) 0.0338(9) -0.0013(8) 0.0136(8) -0.0021(8)
C32 0.0829(17) 0.0398(14) 0.0553(15) -0.0078(12) 0.0262(13) -0.0066(13)
C33 0.0789(16) 0.0597(16) 0.0353(12) -0.0004(12) 0.0184(11) -0.0112(13)

loop_
_atom_type_symbol
_atom_type_description
_atom_type_scat_dispersion_real
_atom_type_scat_dispersion_imag
_atom_type_scat_source
C C 0.0181 0.0091 'International Tables Vol C Tables 4.2.6.8 and 6.1.1.4'
H H 0.0000 0.0000 'International Tables Vol C Tables 4.2.6.8 and 6.1.1.4'
N N 0.0311 0.0180 'International Tables Vol C Tables 4.2.6.8 and 6.1.1.4'
O O 0.0492 0.0322 'International Tables Vol C Tables 4.2.6.8 and 6.1.1.4'
Cl Cl 0.3639 0.7018 'International Tables Vol C Tables 4.2.6.8 and 6.1.1.4'
Co Co -2.3653 3.6143 'International Tables Vol C Tables 4.2.6.8 and 6.1.1.4'

loop_
_geom_angle_atom_site_label_1
_geom_angle_atom_site_label_2
_geom_angle_atom_site_label_3
_geom_angle
N14 Co N4 118.19(6)
N14 Co N1 75.71(6)
N4 Co N1 75.67(6)
N14 Co Cl2 100.51(5)
N4 Co Cl2 103.68(5)
N1 Co Cl2 175.00(5)
N14 Co Cl1 122.90(5)
N4 Co Cl1 108.52(5)
N1 Co Cl1 86.52(4)
Cl2 Co Cl1 98.35(2)
C2 N1 C12 113.56(16)
C2 N1 Co 108.57(12)
C12 N1 Co 107.54(12)
N1 C2 C3 107.52(16)
N4 C3 N11 113.04(18)
N4 C3 C2 121.96(17)
N11 C3 C2 124.98(18)
C3 N4 C5 105.51(16)
C3 N4 Co 116.35(13)
C5 N4 Co 137.73(13)
C6 C5 N4 130.89(18)
C6 C5 C10 120.55(18)
N4 C5 C10 108.55(18)
C5 C6 C7 116.7(2)
C6 C7 C8 122.1(2)
C9 C8 C7 121.6(2)
C8 C9 C10 116.5(2)
C9 C10 N11 131.6(2)
C9 C10 C5 122.5(2)
N11 C10 C5 105.92(17)
C3 N11 C10 106.98(17)
N1 C12 C13 107.66(17)
N14 C13 N21 112.91(18)
N14 C13 C12 121.33(19)
N21 C13 C12 125.75(19)
C13 N14 C15 105.40(17)
C13 N14 Co 116.59(13)
C15 N14 Co 137.66(14)
C16 C15 N14 130.8(2)
C16 C15 C20 120.4(2)
N14 C15 C20 108.81(19)
C17 C16 C15 117.0(2)
C16 C17 C18 122.1(3)
C19 C18 C17 121.5(3)
C18 C19 C20 116.5(2)
C19 C20 N21 132.1(2)
C19 C20 C15 122.5(2)
N21 C20 C15 105.38(19)
C13 N21 C20 107.50(18)
O30 C30 N31 125.4(2)
C30 N31 C32 121.45(19)
C30 N31 C33 121.81(19)
C32 N31 C33 116.73(18)
C41 O40 C43 105.8(7)
O40 C41 C42 110.1(9)
O40 C43 C44 106.0(9)
C43' O40' C41' 115.7(17)
O40' C41' C42' 109.5(16)
O40' C43' C44' 109.2(15)

loop_
_geom_bond_atom_site_label_1
_geom_bond_atom_site_label_2
_geom_bond_distance
Co N14 2.0535(17)
Co N4 2.0668(15)
Co N1 2.2895(17)
Co Cl2 2.3049(6)
Co Cl1 2.3420(6)
N1 C2 1.466(3)
N1 C12 1.467(3)
C2 C3 1.487(3)
C3 N4 1.322(3)
C3 N11 1.345(2)
N4 C5 1.395(2)
C5 C6 1.386(3)
C5 C10 1.401(3)
C6 C7 1.390(3)
C7 C8 1.390(3)
C8 C9 1.374(3)
C9 C10 1.384(3)
C10 N11 1.386(3)
C12 C13 1.483(3)
C13 N14 1.323(3)
C13 N21 1.341(3)
N14 C15 1.396(3)
C15 C16 1.388(3)
C15 C20 1.402(3)
C16 C17 1.373(3)
C17 C18 1.399(4)
C18 C19 1.371(4)
C19 C20 1.381(3)
C20 N21 1.387(3)
O30 C30 1.237(2)
C30 N31 1.319(3)
N31 C32 1.450(3)
N31 C33 1.452(3)
O40 C41 1.417(9)
O40 C43 1.435(10)
C41 C42 1.433(11)
C43 C44 1.472(11)
O40' C43' 1.379(15)
O40' C41' 1.380(15)
C41' C42' 1.463(16)
C43' C44' 1.453(15)
